data_7015929
loop_
_publ_author_name
'Cariou, Renan'
'Graham, Todd W.'
'Dahcheh, Fatme'
'Stephan, Douglas W.'

_publ_section_title
;
 Oxidative addition of aryl halides: routes to mono- and dimetallic
 nickel amino-bis-phosphinimine complexes.
;
_journal_issue 20
_journal_name_full 'Dalton transactions (Cambridge, England : 2003)'
_journal_page_first 5419
_journal_page_last 5422
_journal_paper_doi 10.1039/c1dt10341e
_journal_volume 40
_journal_year 2011
_chemical_formula_sum 'C50 H50 Br N5 Ni P2'
_chemical_formula_weight 921.51
_chemical_name_systematic
;
?
;
_space_group_IT_number 2
_symmetry_cell_setting triclinic
_symmetry_space_group_name_Hall '-P 1'
_symmetry_space_group_name_H-M 'P -1'
_atom_sites_solution_hydrogens geom
_atom_sites_solution_primary direct
_atom_sites_solution_secondary difmap
_audit_creation_method SHELXL-97
_cell_angle_alpha 94.433(3)
_cell_angle_beta 93.317(4)
_cell_angle_gamma 107.921(3)
_cell_formula_units_Z 2
_cell_length_a 13.0021(8)
_cell_length_b 13.4865(9)
_cell_length_c 13.6681(9)
_cell_measurement_temperature 150(2)
_cell_volume 2265.2(3)
_computing_structure_refinement 'SHELXL-97 (Sheldrick, 1997)'
_computing_structure_solution 'SHELXS-97 (Sheldrick, 1990)'
_diffrn_ambient_temperature 150(2)
_diffrn_measured_fraction_theta_full 0.998
_diffrn_measured_fraction_theta_max 0.998
_diffrn_radiation_monochromator graphite
_diffrn_radiation_source 'fine-focus sealed tube'
_diffrn_radiation_type MoK\a
_diffrn_radiation_wavelength 0.71073
_diffrn_reflns_av_R_equivalents 0.0306
_diffrn_reflns_av_sigmaI/netI 0.0231
_diffrn_reflns_limit_h_max 15
_diffrn_reflns_limit_h_min -15
_diffrn_reflns_limit_k_max 16
_diffrn_reflns_limit_k_min -16
_diffrn_reflns_limit_l_max 16
_diffrn_reflns_limit_l_min -16
_diffrn_reflns_number 40035
_diffrn_reflns_theta_full 25.00
_diffrn_reflns_theta_max 25.00
_diffrn_reflns_theta_min 1.50
_exptl_absorpt_coefficient_mu 1.421
_exptl_absorpt_correction_T_max 0.8368
_exptl_absorpt_correction_T_min 0.6752
_exptl_absorpt_correction_type multi-scan
_exptl_crystal_density_diffrn 1.351
_exptl_crystal_density_method 'not measured'
_exptl_crystal_F_000 956
_exptl_crystal_size_max 0.30
_exptl_crystal_size_mid 0.19
_exptl_crystal_size_min 0.13
_refine_diff_density_max 0.382
_refine_diff_density_min -0.264
_refine_diff_density_rms 0.043
_refine_ls_extinction_method none
_refine_ls_goodness_of_fit_ref 1.031
_refine_ls_hydrogen_treatment mixed
_refine_ls_matrix_type full
_refine_ls_number_parameters 549
_refine_ls_number_reflns 7960
_refine_ls_number_restraints 0
_refine_ls_restrained_S_all 1.031
_refine_ls_R_factor_all 0.0270
_refine_ls_R_factor_gt 0.0225
_refine_ls_shift/su_max 0.001
_refine_ls_shift/su_mean 0.000
_refine_ls_structure_factor_coef Fsqd
_refine_ls_weighting_details 'calc w=1/[\s^2^(Fo^2^)+(0.0227P)^2^+1.1015P] where P=(Fo^2^+2Fc^2^)/3'
_refine_ls_weighting_scheme calc
_refine_ls_wR_factor_gt 0.0534
_refine_ls_wR_factor_ref 0.0554
_reflns_number_gt 7164
_reflns_number_total 7960
_reflns_threshold_expression >2sigma(I)
_cod_data_source_file c1dt10341e.txt
_cod_data_source_block rc027_0m
_cod_depositor_comments
;
The following automatic conversions were performed:
'_symmetry_cell_setting' value 'Triclinic' changed to 'triclinic'
according to '/home/saulius/struct/CIF-dictionaries/cif_core.dic'
dictionary named 'cif_core.dic' version 2.4.1 from 2010-06-29.

Automatic conversion script
Id: cif_fix_enum 1555 2011-01-17 13:19:09Z saulius 
;
_cod_original_sg_symbol_H-M P-1
_cod_database_code 7015929

loop_
_symmetry_equiv_pos_as_xyz
'x, y, z'
'-x, -y, -z'

loop_
_atom_site_label
_atom_site_type_symbol
_atom_site_fract_x
_atom_site_fract_y
_atom_site_fract_z
_atom_site_U_iso_or_equiv
_atom_site_adp_type
_atom_site_occupancy
_atom_site_symmetry_multiplicity
_atom_site_calc_flag
_atom_site_refinement_flags
_atom_site_disorder_assembly
_atom_site_disorder_group
Ni1 Ni 0.312924(15) 0.917631(15) 0.747667(14) 0.01558(6) Uani 1 1 d . . .
N1 N 0.37220(10) 1.05270(10) 0.82307(10) 0.0192(3) Uani 1 1 d . . .
N2 N 0.41493(11) 0.98539(11) 0.64825(10) 0.0195(3) Uani 1 1 d . . .
HN1 H 0.3786(16) 1.0073(16) 0.6078(15) 0.032(6) Uiso 1 1 d . . .
N3 N 0.30127(11) 0.79132(10) 0.66721(10) 0.0208(3) Uani 1 1 d . . .
N4 N 0.17688(17) 0.42752(17) 0.04961(18) 0.0628(6) Uani 1 1 d . . .
N5 N 0.43177(19) 0.40791(17) 0.37819(17) 0.0647(6) Uani 1 1 d . . .
P1 P 0.32213(3) 1.13287(3) 0.87907(3) 0.01581(9) Uani 1 1 d . . .
P2 P 0.20549(3) 0.69737(3) 0.60951(3) 0.01761(9) Uani 1 1 d . . .
Br1 Br 0.252762(13) 0.036124(13) 0.467461(12) 0.02435(5) Uani 1 1 d . . .
C1 C 0.19037(13) 1.11793(12) 0.81912(12) 0.0182(3) Uani 1 1 d . . .
C2 C 0.17925(14) 1.11181(12) 0.71636(12) 0.0215(4) Uani 1 1 d . . .
H2D H 0.2398 1.1140 0.6799 0.026 Uiso 1 1 calc R . .
C3 C 0.07964(15) 1.10247(13) 0.66751(13) 0.0276(4) Uani 1 1 d . . .
H3A H 0.0728 1.1005 0.5978 0.033 Uiso 1 1 calc R . .
C4 C -0.00979(15) 1.09599(14) 0.71994(15) 0.0330(4) Uani 1 1 d . . .
H4A H -0.0780 1.0890 0.6861 0.040 Uiso 1 1 calc R . .
C5 C 0.00008(14) 1.09973(15) 0.82125(15) 0.0331(4) Uani 1 1 d . . .
H5A H -0.0616 1.0942 0.8570 0.040 Uiso 1 1 calc R . .
C6 C 0.09995(14) 1.11162(14) 0.87130(13) 0.0255(4) Uani 1 1 d . . .
H6A H 0.1066 1.1154 0.9412 0.031 Uiso 1 1 calc R . .
C7 C 0.30451(13) 1.12546(13) 1.00894(11) 0.0191(3) Uani 1 1 d . . .
C8 C 0.28370(15) 1.20745(14) 1.06428(13) 0.0286(4) Uani 1 1 d . . .
H8A H 0.2799 1.2673 1.0337 0.034 Uiso 1 1 calc R . .
C9 C 0.26859(18) 1.20222(16) 1.16336(14) 0.0375(5) Uani 1 1 d . . .
H9A H 0.2547 1.2584 1.2007 0.045 Uiso 1 1 calc R . .
C10 C 0.27376(16) 1.11465(16) 1.20796(13) 0.0336(4) Uani 1 1 d . . .
H10A H 0.2637 1.1109 1.2760 0.040 Uiso 1 1 calc R . .
C11 C 0.29351(14) 1.03313(15) 1.15359(13) 0.0274(4) Uani 1 1 d . . .
H11A H 0.2961 0.9731 1.1844 0.033 Uiso 1 1 calc R . .
C12 C 0.30969(13) 1.03762(13) 1.05382(12) 0.0219(4) Uani 1 1 d . . .
H12A H 0.3241 0.9814 1.0169 0.026 Uiso 1 1 calc R . .
C13 C 0.40894(13) 1.26711(12) 0.87659(12) 0.0192(3) Uani 1 1 d . . .
C14 C 0.49681(14) 1.30882(14) 0.94763(13) 0.0276(4) Uani 1 1 d . . .
H14A H 0.5077 1.2685 0.9990 0.033 Uiso 1 1 calc R . .
C15 C 0.56794(15) 1.40842(15) 0.94359(15) 0.0342(5) Uani 1 1 d . . .
H15A H 0.6281 1.4358 0.9915 0.041 Uiso 1 1 calc R . .
C16 C 0.55178(15) 1.46821(14) 0.87013(15) 0.0339(5) Uani 1 1 d . . .
H16A H 0.6006 1.5366 0.8676 0.041 Uiso 1 1 calc R . .
C17 C 0.46447(16) 1.42835(15) 0.80029(15) 0.0336(4) Uani 1 1 d . . .
H17A H 0.4529 1.4698 0.7502 0.040 Uiso 1 1 calc R . .
C18 C 0.39357(14) 1.32787(13) 0.80313(13) 0.0253(4) Uani 1 1 d . . .
H18A H 0.3342 1.3006 0.7544 0.030 Uiso 1 1 calc R . .
C19 C 0.48909(13) 1.07910(14) 0.80922(12) 0.0232(4) Uani 1 1 d . . .
H19A H 0.5191 1.0269 0.8367 0.028 Uiso 1 1 calc R . .
H19B H 0.5292 1.1491 0.8431 0.028 Uiso 1 1 calc R . .
C20 C 0.49982(13) 1.07830(14) 0.69920(13) 0.0253(4) Uani 1 1 d . . .
H20A H 0.4910 1.1431 0.6757 0.030 Uiso 1 1 calc R . .
H20B H 0.5726 1.0753 0.6848 0.030 Uiso 1 1 calc R . .
C21 C 0.45243(14) 0.90496(14) 0.59438(14) 0.0301(4) Uani 1 1 d . . .
H21A H 0.5326 0.9291 0.5959 0.036 Uiso 1 1 calc R . .
H21B H 0.4221 0.8926 0.5248 0.036 Uiso 1 1 calc R . .
C22 C 0.41434(13) 0.80489(14) 0.64378(14) 0.0281(4) Uani 1 1 d . . .
H22A H 0.4172 0.7445 0.5992 0.034 Uiso 1 1 calc R . .
H22B H 0.4613 0.8097 0.7048 0.034 Uiso 1 1 calc R . .
C23 C 0.07847(13) 0.72366(12) 0.61778(11) 0.0186(3) Uani 1 1 d . . .
C24 C -0.01467(13) 0.64648(13) 0.63990(12) 0.0216(4) Uani 1 1 d . . .
H24A H -0.0109 0.5795 0.6531 0.026 Uiso 1 1 calc R . .
C25 C -0.11252(14) 0.66747(14) 0.64261(13) 0.0272(4) Uani 1 1 d . . .
H25A H -0.1752 0.6153 0.6591 0.033 Uiso 1 1 calc R . .
C26 C -0.11901(14) 0.76404(14) 0.62143(13) 0.0258(4) Uani 1 1 d . . .
H26A H -0.1864 0.7777 0.6221 0.031 Uiso 1 1 calc R . .
C27 C -0.02732(14) 0.84086(13) 0.59925(12) 0.0233(4) Uani 1 1 d . . .
H27A H -0.0322 0.9070 0.5844 0.028 Uiso 1 1 calc R . .
C28 C 0.07178(13) 0.82191(13) 0.59862(12) 0.0207(3) Uani 1 1 d . . .
H28A H 0.1348 0.8756 0.5852 0.025 Uiso 1 1 calc R . .
C29 C 0.22711(13) 0.67813(13) 0.47959(12) 0.0215(4) Uani 1 1 d . . .
C30 C 0.28435(15) 0.61115(14) 0.44745(13) 0.0280(4) Uani 1 1 d . . .
H30A H 0.3060 0.5695 0.4924 0.034 Uiso 1 1 calc R . .
C31 C 0.30995(15) 0.60496(15) 0.35029(14) 0.0325(4) Uani 1 1 d . . .
H31A H 0.3491 0.5594 0.3291 0.039 Uiso 1 1 calc R . .
C32 C 0.27835(16) 0.66518(15) 0.28449(14) 0.0336(4) Uani 1 1 d . . .
H32A H 0.2956 0.6609 0.2180 0.040 Uiso 1 1 calc R . .
C33 C 0.22179(16) 0.73145(15) 0.31528(14) 0.0328(4) Uani 1 1 d . . .
H33A H 0.1999 0.7724 0.2697 0.039 Uiso 1 1 calc R . .
C34 C 0.19658(14) 0.73891(14) 0.41262(13) 0.0261(4) Uani 1 1 d . . .
H34A H 0.1585 0.7855 0.4334 0.031 Uiso 1 1 calc R . .
C35 C 0.18762(13) 0.57116(13) 0.65547(12) 0.0200(3) Uani 1 1 d . . .
C36 C 0.12575(14) 0.47732(13) 0.60135(13) 0.0253(4) Uani 1 1 d . . .
H36A H 0.0971 0.4780 0.5360 0.030 Uiso 1 1 calc R . .
C37 C 0.10609(15) 0.38339(14) 0.64263(14) 0.0293(4) Uani 1 1 d . . .
H37A H 0.0646 0.3198 0.6054 0.035 Uiso 1 1 calc R . .
C38 C 0.14688(15) 0.38217(14) 0.73811(14) 0.0319(4) Uani 1 1 d . . .
H38A H 0.1318 0.3179 0.7670 0.038 Uiso 1 1 calc R . .
C39 C 0.20968(16) 0.47461(15) 0.79165(14) 0.0342(4) Uani 1 1 d . . .
H39A H 0.2388 0.4734 0.8568 0.041 Uiso 1 1 calc R . .
C40 C 0.23028(14) 0.56907(14) 0.75048(13) 0.0269(4) Uani 1 1 d . . .
H40A H 0.2736 0.6323 0.7873 0.032 Uiso 1 1 calc R . .
C41 C 0.23043(13) 0.85023(12) 0.84645(12) 0.0204(3) Uani 1 1 d . . .
C42 C 0.12403(14) 0.84781(13) 0.86090(13) 0.0254(4) Uani 1 1 d . . .
H42A H 0.0873 0.8789 0.8164 0.030 Uiso 1 1 calc R . .
C43 C 0.07083(16) 0.80087(15) 0.93896(15) 0.0365(5) Uani 1 1 d . . .
H43A H -0.0013 0.8006 0.9472 0.044 Uiso 1 1 calc R . .
C44 C 0.12209(19) 0.75458(15) 1.00469(15) 0.0407(5) Uani 1 1 d . . .
H44D H 0.0858 0.7236 1.0584 0.049 Uiso 1 1 calc R . .
C45 C 0.22632(18) 0.75386(15) 0.99155(14) 0.0361(5) Uani 1 1 d . . .
H45A H 0.2617 0.7212 1.0356 0.043 Uiso 1 1 calc R . .
C46 C 0.27947(15) 0.80106(13) 0.91357(13) 0.0273(4) Uani 1 1 d . . .
H46A H 0.3512 0.8000 0.9055 0.033 Uiso 1 1 calc R . .
C47 C 0.11195(18) 0.45081(17) 0.08917(17) 0.0438(5) Uani 1 1 d . . .
C48 C 0.0273(2) 0.4802(2) 0.13788(17) 0.0504(6) Uani 1 1 d . . .
H48C H -0.0077 0.5159 0.0932 0.076 Uiso 1 1 calc R . .
H48B H 0.0594 0.5273 0.1976 0.076 Uiso 1 1 calc R . .
H48A H -0.0269 0.4171 0.1556 0.076 Uiso 1 1 calc R . .
C49 C 0.41004(17) 0.37155(16) 0.44877(17) 0.0400(5) Uani 1 1 d . . .
C50 C 0.3807(3) 0.3251(2) 0.53913(19) 0.0558(7) Uani 1 1 d . . .
H50C H 0.445(3) 0.339(3) 0.583(3) 0.102(11) Uiso 1 1 d . . .
H50B H 0.355(2) 0.254(2) 0.527(2) 0.077(9) Uiso 1 1 d . . .
H50A H 0.323(3) 0.349(3) 0.564(3) 0.135(16) Uiso 1 1 d . . .

loop_
_atom_site_aniso_label
_atom_site_aniso_U_11
_atom_site_aniso_U_22
_atom_site_aniso_U_33
_atom_site_aniso_U_23
_atom_site_aniso_U_13
_atom_site_aniso_U_12
Ni1 0.01514(10) 0.01548(11) 0.01594(11) 0.00076(8) 0.00262(8) 0.00453(8)
N1 0.0152(7) 0.0203(7) 0.0216(7) -0.0012(6) 0.0028(5) 0.0055(5)
N2 0.0170(7) 0.0228(7) 0.0186(7) 0.0017(6) 0.0024(6) 0.0063(6)
N3 0.0184(7) 0.0189(7) 0.0246(7) -0.0027(6) 0.0040(6) 0.0058(6)
N4 0.0380(11) 0.0575(14) 0.0878(17) 0.0150(12) 0.0104(11) 0.0046(10)
N5 0.0832(16) 0.0533(13) 0.0627(14) 0.0253(12) 0.0210(12) 0.0216(12)
P1 0.0167(2) 0.0164(2) 0.0142(2) 0.00083(16) 0.00147(15) 0.00519(16)
P2 0.0192(2) 0.0155(2) 0.0184(2) -0.00022(16) 0.00287(16) 0.00588(16)
Br1 0.02215(9) 0.03079(10) 0.02068(9) 0.00802(7) 0.00194(6) 0.00780(7)
C1 0.0181(8) 0.0152(8) 0.0214(8) 0.0012(6) 0.0004(6) 0.0058(6)
C2 0.0258(9) 0.0169(8) 0.0216(9) -0.0003(7) 0.0013(7) 0.0070(7)
C3 0.0357(10) 0.0214(9) 0.0242(9) -0.0033(7) -0.0089(8) 0.0104(8)
C4 0.0248(10) 0.0276(10) 0.0444(12) -0.0087(8) -0.0139(8) 0.0112(8)
C5 0.0197(9) 0.0344(11) 0.0435(12) -0.0068(9) 0.0012(8) 0.0086(8)
C6 0.0233(9) 0.0278(9) 0.0255(9) -0.0009(7) 0.0029(7) 0.0086(7)
C7 0.0182(8) 0.0227(8) 0.0156(8) 0.0013(7) 0.0011(6) 0.0055(7)
C8 0.0412(11) 0.0266(10) 0.0223(9) 0.0041(7) 0.0077(8) 0.0154(8)
C9 0.0583(13) 0.0369(11) 0.0227(10) 0.0003(8) 0.0133(9) 0.0218(10)
C10 0.0403(11) 0.0474(12) 0.0166(9) 0.0062(8) 0.0083(8) 0.0172(9)
C11 0.0257(9) 0.0358(10) 0.0249(9) 0.0131(8) 0.0047(7) 0.0128(8)
C12 0.0207(8) 0.0241(9) 0.0226(9) 0.0028(7) 0.0015(7) 0.0096(7)
C13 0.0194(8) 0.0173(8) 0.0204(8) -0.0024(7) 0.0059(6) 0.0055(6)
C14 0.0271(9) 0.0278(10) 0.0252(9) -0.0018(8) -0.0006(7) 0.0061(8)
C15 0.0261(10) 0.0314(10) 0.0360(11) -0.0105(9) 0.0013(8) -0.0006(8)
C16 0.0312(10) 0.0205(9) 0.0447(12) -0.0043(8) 0.0154(9) -0.0001(8)
C17 0.0378(11) 0.0258(10) 0.0376(11) 0.0094(8) 0.0128(9) 0.0075(8)
C18 0.0261(9) 0.0237(9) 0.0249(9) 0.0030(7) 0.0038(7) 0.0056(7)
C19 0.0153(8) 0.0258(9) 0.0265(9) -0.0050(7) -0.0002(7) 0.0056(7)
C20 0.0196(8) 0.0234(9) 0.0294(10) 0.0006(7) 0.0067(7) 0.0014(7)
C21 0.0215(9) 0.0322(10) 0.0342(10) -0.0051(8) 0.0130(8) 0.0050(8)
C22 0.0190(9) 0.0263(9) 0.0393(11) -0.0071(8) 0.0021(8) 0.0102(7)
C23 0.0207(8) 0.0197(8) 0.0151(8) -0.0012(6) 0.0016(6) 0.0065(7)
C24 0.0245(9) 0.0184(8) 0.0215(9) 0.0013(7) 0.0041(7) 0.0061(7)
C25 0.0217(9) 0.0260(9) 0.0317(10) 0.0004(8) 0.0069(7) 0.0042(7)
C26 0.0221(9) 0.0325(10) 0.0243(9) -0.0044(8) 0.0003(7) 0.0127(8)
C27 0.0302(9) 0.0210(9) 0.0208(9) -0.0010(7) -0.0007(7) 0.0123(7)
C28 0.0234(9) 0.0180(8) 0.0198(8) -0.0004(7) 0.0025(7) 0.0057(7)
C29 0.0208(8) 0.0194(8) 0.0219(9) -0.0012(7) 0.0039(7) 0.0029(7)
C30 0.0317(10) 0.0253(9) 0.0295(10) 0.0017(8) 0.0085(8) 0.0116(8)
C31 0.0356(10) 0.0268(10) 0.0351(11) -0.0032(8) 0.0158(8) 0.0089(8)
C32 0.0380(11) 0.0332(10) 0.0236(10) -0.0022(8) 0.0125(8) 0.0020(8)
C33 0.0394(11) 0.0346(11) 0.0234(10) 0.0051(8) 0.0045(8) 0.0089(9)
C34 0.0285(9) 0.0263(9) 0.0234(9) -0.0001(7) 0.0033(7) 0.0090(7)
C35 0.0200(8) 0.0180(8) 0.0233(9) 0.0008(7) 0.0033(7) 0.0080(7)
C36 0.0295(9) 0.0213(9) 0.0244(9) -0.0018(7) -0.0015(7) 0.0085(7)
C37 0.0297(10) 0.0182(9) 0.0380(11) -0.0023(8) 0.0011(8) 0.0062(7)
C38 0.0381(11) 0.0219(9) 0.0401(11) 0.0098(8) 0.0063(9) 0.0138(8)
C39 0.0450(12) 0.0295(10) 0.0304(10) 0.0048(8) -0.0056(9) 0.0161(9)
C40 0.0305(10) 0.0216(9) 0.0285(10) -0.0018(7) -0.0037(8) 0.0102(7)
C41 0.0244(9) 0.0154(8) 0.0189(8) -0.0020(6) 0.0038(7) 0.0031(7)
C42 0.0256(9) 0.0220(9) 0.0258(9) -0.0010(7) 0.0049(7) 0.0037(7)
C43 0.0338(11) 0.0322(11) 0.0393(11) -0.0009(9) 0.0187(9) 0.0025(8)
C44 0.0609(14) 0.0256(10) 0.0304(11) 0.0064(8) 0.0214(10) 0.0022(9)
C45 0.0599(14) 0.0240(10) 0.0256(10) 0.0057(8) 0.0055(9) 0.0138(9)
C46 0.0353(10) 0.0213(9) 0.0264(9) 0.0026(7) 0.0039(8) 0.0104(8)
C47 0.0350(12) 0.0400(12) 0.0487(13) 0.0125(10) -0.0041(10) 0.0000(10)
C48 0.0579(15) 0.0568(15) 0.0369(12) 0.0055(11) 0.0037(11) 0.0186(12)
C49 0.0415(12) 0.0295(11) 0.0468(13) 0.0051(10) 0.0004(10) 0.0080(9)
C50 0.0633(18) 0.0475(15) 0.0407(14) 0.0112(12) -0.0059(13) -0.0054(13)

loop_
_atom_type_symbol
_atom_type_description
_atom_type_scat_dispersion_real
_atom_type_scat_dispersion_imag
_atom_type_scat_source
C C 0.0033 0.0016 'International Tables Vol C Tables 4.2.6.8 and 6.1.1.4'
H H 0.0000 0.0000 'International Tables Vol C Tables 4.2.6.8 and 6.1.1.4'
N N 0.0061 0.0033 'International Tables Vol C Tables 4.2.6.8 and 6.1.1.4'
P P 0.1023 0.0942 'International Tables Vol C Tables 4.2.6.8 and 6.1.1.4'
Ni Ni 0.3393 1.1124 'International Tables Vol C Tables 4.2.6.8 and 6.1.1.4'
Br Br -0.2901 2.4595 'International Tables Vol C Tables 4.2.6.8 and 6.1.1.4'

loop_
_geom_angle_atom_site_label_1
_geom_angle_atom_site_label_2
_geom_angle_atom_site_label_3
_geom_angle
_geom_angle_site_symmetry_1
_geom_angle_site_symmetry_3
_geom_angle_publ_flag
C41 Ni1 N3 95.31(6) . . ?
C41 Ni1 N1 96.12(6) . . ?
N3 Ni1 N1 161.97(6) . . ?
C41 Ni1 N2 173.77(7) . . ?
N3 Ni1 N2 83.39(6) . . ?
N1 Ni1 N2 83.73(6) . . ?
C19 N1 P1 122.44(11) . . ?
C19 N1 Ni1 102.23(10) . . ?
P1 N1 Ni1 134.98(8) . . ?
C20 N2 C21 116.94(13) . . ?
C20 N2 Ni1 108.60(10) . . ?
C21 N2 Ni1 109.35(10) . . ?
C22 N3 P2 118.95(11) . . ?
C22 N3 Ni1 103.48(10) . . ?
P2 N3 Ni1 136.27(8) . . ?
N1 P1 C1 108.79(7) . . ?
N1 P1 C7 118.82(8) . . ?
C1 P1 C7 106.44(7) . . ?
N1 P1 C13 110.76(7) . . ?
C1 P1 C13 109.27(7) . . ?
C7 P1 C13 102.32(7) . . ?
N3 P2 C23 109.88(7) . . ?
N3 P2 C35 114.56(8) . . ?
C23 P2 C35 106.54(7) . . ?
N3 P2 C29 111.90(7) . . ?
C23 P2 C29 108.45(8) . . ?
C35 P2 C29 105.17(8) . . ?
C6 C1 C2 119.29(15) . . ?
C6 C1 P1 122.50(13) . . ?
C2 C1 P1 118.20(12) . . ?
C3 C2 C1 119.96(16) . . ?
C4 C3 C2 120.32(17) . . ?
C5 C4 C3 120.01(16) . . ?
C4 C5 C6 120.29(18) . . ?
C5 C6 C1 120.10(17) . . ?
C12 C7 C8 119.68(15) . . ?
C12 C7 P1 120.49(13) . . ?
C8 C7 P1 119.83(13) . . ?
C9 C8 C7 120.46(17) . . ?
C8 C9 C10 119.79(18) . . ?
C11 C10 C9 120.03(17) . . ?
C10 C11 C12 120.82(17) . . ?
C7 C12 C11 119.22(16) . . ?
C18 C13 C14 118.84(16) . . ?
C18 C13 P1 121.71(13) . . ?
C14 C13 P1 119.37(13) . . ?
C15 C14 C13 120.40(17) . . ?
C16 C15 C14 120.23(17) . . ?
C15 C16 C17 119.88(17) . . ?
C16 C17 C18 120.19(18) . . ?
C13 C18 C17 120.44(17) . . ?
N1 C19 C20 107.05(13) . . ?
N2 C20 C19 108.66(13) . . ?
N2 C21 C22 108.22(14) . . ?
N3 C22 C21 107.18(14) . . ?
C28 C23 C24 119.27(15) . . ?
C28 C23 P2 119.46(12) . . ?
C24 C23 P2 121.23(13) . . ?
C25 C24 C23 120.20(16) . . ?
C26 C25 C24 120.17(16) . . ?
C25 C26 C27 120.04(16) . . ?
C26 C27 C28 120.46(16) . . ?
C27 C28 C23 119.82(15) . . ?
C34 C29 C30 118.81(16) . . ?
C34 C29 P2 119.88(13) . . ?
C30 C29 P2 120.96(13) . . ?
C31 C30 C29 120.58(17) . . ?
C32 C31 C30 119.94(18) . . ?
C33 C32 C31 120.03(17) . . ?
C32 C33 C34 120.48(18) . . ?
C33 C34 C29 120.15(17) . . ?
C40 C35 C36 119.39(15) . . ?
C40 C35 P2 118.30(12) . . ?
C36 C35 P2 122.13(13) . . ?
C37 C36 C35 120.29(16) . . ?
C38 C37 C36 120.01(17) . . ?
C37 C38 C39 120.03(17) . . ?
C38 C39 C40 120.25(17) . . ?
C35 C40 C39 120.01(16) . . ?
C42 C41 C46 116.47(15) . . ?
C42 C41 Ni1 125.16(13) . . ?
C46 C41 Ni1 118.34(13) . . ?
C43 C42 C41 121.49(18) . . ?
C44 C43 C42 120.58(19) . . ?
C45 C44 C43 119.44(18) . . ?
C44 C45 C46 119.87(19) . . ?
C45 C46 C41 122.13(18) . . ?
N4 C47 C48 178.8(2) . . ?
N5 C49 C50 179.2(3) . . ?

loop_
_geom_bond_atom_site_label_1
_geom_bond_atom_site_label_2
_geom_bond_distance
_geom_bond_site_symmetry_2
_geom_bond_publ_flag
Ni1 C41 1.8860(16) . ?
Ni1 N3 1.9148(14) . ?
Ni1 N1 1.9309(13) . ?
Ni1 N2 2.0236(14) . ?
N1 C19 1.477(2) . ?
N1 P1 1.5942(14) . ?
N2 C20 1.483(2) . ?
N2 C21 1.483(2) . ?
N3 C22 1.482(2) . ?
N3 P2 1.5934(14) . ?
N4 C47 1.137(3) . ?
N5 C49 1.127(3) . ?
P1 C1 1.8018(16) . ?
P1 C7 1.8094(16) . ?
P1 C13 1.8191(16) . ?
P2 C23 1.8005(17) . ?
P2 C35 1.8124(16) . ?
P2 C29 1.8251(17) . ?
C1 C6 1.394(2) . ?
C1 C2 1.397(2) . ?
C2 C3 1.388(2) . ?
C3 C4 1.384(3) . ?
C4 C5 1.379(3) . ?
C5 C6 1.390(2) . ?
C7 C12 1.393(2) . ?
C7 C8 1.395(2) . ?
C8 C9 1.384(3) . ?
C9 C10 1.388(3) . ?
C10 C11 1.377(3) . ?
C11 C12 1.395(2) . ?
C13 C18 1.387(2) . ?
C13 C14 1.399(2) . ?
C14 C15 1.384(3) . ?
C15 C16 1.381(3) . ?
C16 C17 1.382(3) . ?
C17 C18 1.390(2) . ?
C19 C20 1.518(2) . ?
C21 C22 1.514(3) . ?
C23 C28 1.398(2) . ?
C23 C24 1.399(2) . ?
C24 C25 1.388(2) . ?
C25 C26 1.382(3) . ?
C26 C27 1.384(2) . ?
C27 C28 1.389(2) . ?
C29 C34 1.393(2) . ?
C29 C30 1.398(2) . ?
C30 C31 1.390(3) . ?
C31 C32 1.383(3) . ?
C32 C33 1.378(3) . ?
C33 C34 1.392(3) . ?
C35 C40 1.388(2) . ?
C35 C36 1.399(2) . ?
C36 C37 1.384(2) . ?
C37 C38 1.383(3) . ?
C38 C39 1.386(3) . ?
C39 C40 1.389(3) . ?
C41 C42 1.399(2) . ?
C41 C46 1.405(2) . ?
C42 C43 1.392(3) . ?
C43 C44 1.384(3) . ?
C44 C45 1.380(3) . ?
C45 C46 1.392(3) . ?
C47 C48 1.458(3) . ?
C49 C50 1.446(3) . ?
